data_1506326
loop_
_publ_author_name
'Andre, M.'
'Loidl, J.'
'Laus, G.'
'Schottenberger, H.'
'Bentivoglio, G.'
'Wurst, K.'
'Ongania, K.-H.'

_publ_section_title
;
 Ionic liquids as advantageous solvents for headspace gas chromatography
 of compounds with low vapor pressure.
;
_journal_issue 2
_journal_name_full 'Analytical chemistry'
_journal_page_first 702
_journal_page_last 705
_journal_paper_doi 10.1021/ac048737k
_journal_volume 77
_journal_year 2005
_chemical_formula_sum 'C9 H17 Cl N2'
_chemical_formula_weight 188.70
_chemical_name_systematic
; 
 ? 
;
_space_group_IT_number 148
_symmetry_cell_setting trigonal
_symmetry_space_group_name_Hall '-R 3'
_symmetry_space_group_name_H-M 'R -3 :H'
_atom_sites_solution_hydrogens geom
_atom_sites_solution_primary direct
_atom_sites_solution_secondary difmap
_audit_creation_method SHELXL-97
_cell_angle_alpha 90.00
_cell_angle_beta 90.00
_cell_angle_gamma 120.00
_cell_formula_units_Z 18
_cell_length_a 28.3013(3)
_cell_length_b 28.3013(4)
_cell_length_c 7.1646(5)
_cell_measurement_reflns_used 11836
_cell_measurement_temperature 233(2)
_cell_measurement_theta_max 25.0
_cell_measurement_theta_min 1.0
_cell_volume 4969.8(4)
_computing_data_collection 'Kappa CCD'
_computing_data_reduction 'DENZO and SCALEPACK'
_computing_structure_refinement 'SHELXL-97 (Sheldrick, 1997)'
_computing_structure_solution 'SHELXS-97 (Sheldrick, 1990)'
_diffrn_ambient_temperature 233(2)
_diffrn_measured_fraction_theta_full 0.990
_diffrn_measured_fraction_theta_max 0.990
_diffrn_measurement_device_type 'Kappa CCD'
_diffrn_measurement_method 'phi- and omega-scans'
_diffrn_radiation_monochromator graphite
_diffrn_radiation_source 'fine-focus sealed tube'
_diffrn_radiation_type MoK\a
_diffrn_radiation_wavelength 0.71073
_diffrn_reflns_av_R_equivalents 0.0277
_diffrn_reflns_av_sigmaI/netI 0.0212
_diffrn_reflns_limit_h_max 32
_diffrn_reflns_limit_h_min -33
_diffrn_reflns_limit_k_max 33
_diffrn_reflns_limit_k_min -31
_diffrn_reflns_limit_l_max 7
_diffrn_reflns_limit_l_min -8
_diffrn_reflns_number 9485
_diffrn_reflns_theta_full 24.99
_diffrn_reflns_theta_max 24.99
_diffrn_reflns_theta_min 1.44
_diffrn_standards_decay_% 0
_exptl_absorpt_coefficient_mu 0.301
_exptl_absorpt_correction_type none
_exptl_crystal_colour colorless
_exptl_crystal_density_diffrn 1.135
_exptl_crystal_density_method 'not measured'
_exptl_crystal_description prism
_exptl_crystal_F_000 1836
_exptl_crystal_size_max 0.3
_exptl_crystal_size_mid 0.25
_exptl_crystal_size_min 0.2
_refine_diff_density_max 0.434
_refine_diff_density_min -0.248
_refine_diff_density_rms 0.051
_refine_ls_extinction_coef 0.0021(5)
_refine_ls_extinction_expression Fc^*^=kFc[1+0.001xFc^2^\l^3^/sin(2\q)]^-1/4^
_refine_ls_extinction_method SHELXL
_refine_ls_goodness_of_fit_ref 1.081
_refine_ls_hydrogen_treatment riding
_refine_ls_matrix_type full
_refine_ls_number_parameters 112
_refine_ls_number_reflns 1936
_refine_ls_number_restraints 0
_refine_ls_restrained_S_all 1.081
_refine_ls_R_factor_all 0.0643
_refine_ls_R_factor_gt 0.0553
_refine_ls_shift/su_max 0.001
_refine_ls_shift/su_mean 0.000
_refine_ls_structure_factor_coef Fsqd
_refine_ls_weighting_details 'calc w=1/[\s^2^(Fo^2^)+(0.0814P)^2^+7.6956P] where P=(Fo^2^+2Fc^2^)/3'
_refine_ls_weighting_scheme calc
_refine_ls_wR_factor_gt 0.1551
_refine_ls_wR_factor_ref 0.1605
_reflns_number_gt 1638
_reflns_number_total 1936
_reflns_threshold_expression >2sigma(I)
_cod_data_source_file ac048737ksi20040824_035902.cif
_cod_data_source_block ccdc247933
_cod_original_sg_symbol_H-M R-3
_cod_database_code 1506326

loop_
_symmetry_equiv_pos_as_xyz
'x, y, z'
'-y, x-y, z'
'-x+y, -x, z'
'x+2/3, y+1/3, z+1/3'
'-y+2/3, x-y+1/3, z+1/3'
'-x+y+2/3, -x+1/3, z+1/3'
'x+1/3, y+2/3, z+2/3'
'-y+1/3, x-y+2/3, z+2/3'
'-x+y+1/3, -x+2/3, z+2/3'
'-x, -y, -z'
'y, -x+y, -z'
'x-y, x, -z'
'-x+2/3, -y+1/3, -z+1/3'
'y+2/3, -x+y+1/3, -z+1/3'
'x-y+2/3, x+1/3, -z+1/3'
'-x+1/3, -y+2/3, -z+2/3'
'y+1/3, -x+y+2/3, -z+2/3'
'x-y+1/3, x+2/3, -z+2/3'

loop_
_atom_site_label
_atom_site_type_symbol
_atom_site_fract_x
_atom_site_fract_y
_atom_site_fract_z
_atom_site_U_iso_or_equiv
_atom_site_adp_type
_atom_site_occupancy
_atom_site_symmetry_multiplicity
_atom_site_calc_flag
_atom_site_refinement_flags
Cl1 Cl 0.95192(3) 0.74993(3) 0.17976(10) 0.0656(3) Uani 1 1 d .
N1 N 0.86019(9) 0.74391(9) 0.6525(3) 0.0508(6) Uani 1 1 d .
N3 N 0.77311(9) 0.69033(9) 0.6604(3) 0.0489(5) Uani 1 1 d .
C2 C 0.81699(10) 0.72074(10) 0.7656(3) 0.0468(6) Uani 1 1 d .
C4 C 0.78911(13) 0.69480(12) 0.4751(3) 0.0569(7) Uani 1 1 d .
H4 H 0.7662 0.6776 0.3723 0.068 Uiso 1 1 calc .
C5 C 0.84282(13) 0.72791(12) 0.4703(4) 0.0572(7) Uani 1 1 d .
H5 H 0.8650 0.7386 0.3632 0.069 Uiso 1 1 calc .
C6 C 0.91725(12) 0.77936(13) 0.7055(4) 0.0648(8) Uani 1 1 d .
H6A H 0.9405 0.7749 0.6140 0.078 Uiso 1 1 calc .
H6B H 0.9234 0.7674 0.8268 0.078 Uiso 1 1 calc .
C7 C 0.81704(12) 0.72679(12) 0.9701(4) 0.0561(7) Uani 1 1 d .
H7A H 0.8531 0.7377 1.0187 0.084 Uiso 1 1 calc R
H7B H 0.7906 0.6923 1.0254 0.084 Uiso 1 1 calc R
H7C H 0.8075 0.7544 1.0007 0.084 Uiso 1 1 calc R
C8 C 0.71731(12) 0.65993(13) 0.7276(4) 0.0627(7) Uani 1 1 d .
H8A H 0.7049 0.6851 0.7610 0.094 Uiso 1 1 calc R
H8B H 0.7157 0.6388 0.8365 0.094 Uiso 1 1 calc R
H8C H 0.6940 0.6355 0.6304 0.094 Uiso 1 1 calc R
C9 C 0.93442(16) 0.83815(14) 0.7180(5) 0.0822(10) Uani 1 1 d .
H9A H 0.9135 0.8437 0.8158 0.099 Uiso 1 1 calc .
H9B H 0.9272 0.8505 0.5992 0.099 Uiso 1 1 calc .
C10 C 0.99692(19) 0.87195(18) 0.7642(7) 0.1063(14) Uani 1 1 d .
H10A H 1.0031 0.8617 0.8886 0.128 Uiso 1 1 calc .
H10B H 1.0170 0.8626 0.6740 0.128 Uiso 1 1 calc .
C11 C 1.0184(2) 0.9309(2) 0.7595(8) 0.1300(19) Uani 1 1 d .
H11A H 1.0572 0.9498 0.7875 0.195 Uiso 1 1 calc .
H11B H 0.9996 0.9407 0.8515 0.195 Uiso 1 1 calc .
H11C H 1.0128 0.9415 0.6363 0.195 Uiso 1 1 calc .

loop_
_atom_site_aniso_label
_atom_site_aniso_U_11
_atom_site_aniso_U_22
_atom_site_aniso_U_33
_atom_site_aniso_U_23
_atom_site_aniso_U_13
_atom_site_aniso_U_12
Cl1 0.0475(4) 0.0846(6) 0.0580(5) 0.0202(3) 0.0020(3) 0.0281(4)
N1 0.0600(13) 0.0556(12) 0.0430(11) 0.0075(9) 0.0030(9) 0.0336(11)
N3 0.0626(13) 0.0518(12) 0.0389(10) 0.0046(9) 0.0005(9) 0.0335(10)
C2 0.0593(15) 0.0511(14) 0.0396(13) 0.0045(10) -0.0009(11) 0.0348(12)
C4 0.079(2) 0.0650(17) 0.0373(13) 0.0012(11) -0.0018(12) 0.0442(16)
C5 0.0754(19) 0.0694(17) 0.0373(13) 0.0085(11) 0.0076(12) 0.0440(16)
C6 0.0626(17) 0.0723(19) 0.0616(17) 0.0123(14) 0.0031(13) 0.0352(15)
C7 0.0679(17) 0.0706(17) 0.0383(13) 0.0016(11) -0.0016(11) 0.0409(14)
C8 0.0582(16) 0.0660(17) 0.0616(17) 0.0121(13) 0.0013(13) 0.0294(14)
C9 0.089(2) 0.065(2) 0.082(2) 0.0041(16) -0.0128(18) 0.0309(18)
C10 0.104(3) 0.081(3) 0.115(3) 0.000(2) -0.013(3) 0.033(2)
C11 0.115(4) 0.105(4) 0.124(4) 0.000(3) 0.010(3) 0.021(3)

loop_
_atom_type_symbol
_atom_type_description
_atom_type_scat_dispersion_real
_atom_type_scat_dispersion_imag
_atom_type_scat_source
C C 0.0033 0.0016 'International Tables Vol C Tables 4.2.6.8 and 6.1.1.4'
H H 0.0000 0.0000 'International Tables Vol C Tables 4.2.6.8 and 6.1.1.4'
N N 0.0061 0.0033 'International Tables Vol C Tables 4.2.6.8 and 6.1.1.4'
Cl Cl 0.1484 0.1585 'International Tables Vol C Tables 4.2.6.8 and 6.1.1.4'

loop_
_geom_angle_atom_site_label_1
_geom_angle_atom_site_label_2
_geom_angle_atom_site_label_3
_geom_angle
C2 N1 C5 108.8(2)
C2 N1 C6 127.3(2)
C5 N1 C6 123.9(2)
C2 N3 C4 109.0(2)
C2 N3 C8 125.4(2)
C4 N3 C8 125.5(2)
N1 C2 N3 107.6(2)
N1 C2 C7 126.8(2)
N3 C2 C7 125.6(2)
C5 C4 N3 107.2(2)
C4 C5 N1 107.4(2)
N1 C6 C9 114.5(3)
C6 C9 C10 109.5(3)
C11 C10 C9 113.0(4)

loop_
_geom_bond_atom_site_label_1
_geom_bond_atom_site_label_2
_geom_bond_distance
N1 C2 1.334(3)
N1 C5 1.389(3)
N1 C6 1.462(4)
N3 C2 1.335(3)
N3 C4 1.387(3)
N3 C8 1.452(4)
C2 C7 1.475(3)
C4 C5 1.329(4)
C6 C9 1.485(5)
C9 C10 1.569(6)
C10 C11 1.464(7)

loop_
_cod_related_entry_id
_cod_related_entry_database
_cod_related_entry_code
1 ChemSpider 2015923
